data_4114841
loop_
_publ_author_name
'Juan C. Noveron'
'Myoung Soo Lah'
'Rico E. Del Sesto'
'Atta M. Arif'
'Joel S. Miller'
'Peter J. Stang'

_publ_section_title
;
 Engineering the Structure and Magnetic Properties of Crystalline Solids
 via the Metal-Directed Self-Assembly of a Versatile Molecular Building
 Unit
;
_journal_name_full 'Journal of the American Chemical Society'
_journal_page_first 6613
_journal_page_last 6625
_journal_paper_doi 10.1021/ja0200241
_journal_volume 124
_journal_year 2002
_chemical_formula_sum 'C28 H26 N4 O6 Zn'
_chemical_formula_weight 579.90
_chemical_name_systematic
;
 ?
;
_space_group_IT_number 15
_symmetry_cell_setting monoclinic
_symmetry_space_group_name_Hall '-C 2yc'
_symmetry_space_group_name_H-M 'C 1 2/c 1'
_atom_sites_solution_hydrogens geom
_atom_sites_solution_primary direct
_atom_sites_solution_secondary difmap
_audit_creation_method SHELXL-97
_cell_angle_alpha 90.00
_cell_angle_beta 115.4011(12)
_cell_angle_gamma 90.00
_cell_formula_units_Z 4
_cell_length_a 17.6920(3)
_cell_length_b 10.2177(2)
_cell_length_c 15.1922(3)
_cell_measurement_reflns_used 2850
_cell_measurement_temperature 200(1)
_cell_measurement_theta_max 27.87
_cell_measurement_theta_min 1.02
_cell_volume 2480.82(8)
_computing_cell_refinement DENZO-SMN
_computing_data_collection 'Nonius COLLECT'
_computing_data_reduction DENZO-SMN
_computing_molecular_graphics 'WinGX, Ortep3'
_computing_structure_refinement 'SHELXL-97 (Sheldrick, 1997)'
_computing_structure_solution SIR97
_diffrn_ambient_temperature 200(1)
_diffrn_measured_fraction_theta_full 0.986
_diffrn_measured_fraction_theta_max 0.986
_diffrn_measurement_device_type 'Nonius KappaCCD Diffractometer'
_diffrn_measurement_method 'Phi plus Omega scan'
_diffrn_radiation_monochromator graphite
_diffrn_radiation_source 'fine-focus sealed tube'
_diffrn_radiation_type MoK\a
_diffrn_radiation_wavelength 0.71073
_diffrn_reflns_av_R_equivalents 0.0349
_diffrn_reflns_av_sigmaI/netI 0.0565
_diffrn_reflns_limit_h_max 23
_diffrn_reflns_limit_h_min -23
_diffrn_reflns_limit_k_max 12
_diffrn_reflns_limit_k_min -13
_diffrn_reflns_limit_l_max 19
_diffrn_reflns_limit_l_min -19
_diffrn_reflns_number 5300
_diffrn_reflns_theta_full 27.87
_diffrn_reflns_theta_max 27.87
_diffrn_reflns_theta_min 4.20
_diffrn_standards_decay_% <2.0
_exptl_absorpt_coefficient_mu 1.043
_exptl_absorpt_correction_T_max 0.9028
_exptl_absorpt_correction_T_min 0.6988
_exptl_absorpt_correction_type multi-scan
_exptl_absorpt_process_details 'DENZO-SMN (Otwinowski & Minor, 1997)'
_exptl_crystal_colour colorless
_exptl_crystal_density_diffrn 1.553
_exptl_crystal_description prism
_exptl_crystal_F_000 1200
_exptl_crystal_size_max 0.37
_exptl_crystal_size_mid 0.30
_exptl_crystal_size_min 0.10
_refine_diff_density_max 0.375
_refine_diff_density_min -0.508
_refine_diff_density_rms 0.064
_refine_ls_extinction_method none
_refine_ls_goodness_of_fit_ref 1.025
_refine_ls_hydrogen_treatment mixed
_refine_ls_matrix_type full
_refine_ls_number_parameters 229
_refine_ls_number_reflns 2928
_refine_ls_number_restraints 0
_refine_ls_restrained_S_all 1.025
_refine_ls_R_factor_all 0.0541
_refine_ls_R_factor_gt 0.0388
_refine_ls_shift/su_max 0.001
_refine_ls_shift/su_mean 0.000
_refine_ls_structure_factor_coef Fsqd
_refine_ls_weighting_details 'calc w=1/[\s^2^(Fo^2^)+(0.0450P)^2^+1.7828P] where P=(Fo^2^+2Fc^2^)/3'
_refine_ls_weighting_scheme calc
_refine_ls_wR_factor_gt 0.0921
_refine_ls_wR_factor_ref 0.0990
_reflns_number_gt 2377
_reflns_number_total 2928
_reflns_threshold_expression >2sigma(I)
_cod_data_source_file ja0200241_03.cif
_cod_data_source_block complex3
_cod_original_sg_symbol_H-M 'C 2/c'
_cod_database_code 4114841

loop_
_symmetry_equiv_pos_as_xyz
'x, y, z'
'-x, y, -z+1/2'
'x+1/2, y+1/2, z'
'-x+1/2, y+1/2, -z+1/2'
'-x, -y, -z'
'x, -y, z-1/2'
'-x+1/2, -y+1/2, -z'
'x+1/2, -y+1/2, z-1/2'

loop_
_atom_site_label
_atom_site_type_symbol
_atom_site_fract_x
_atom_site_fract_y
_atom_site_fract_z
_atom_site_U_iso_or_equiv
_atom_site_adp_type
_atom_site_occupancy
_atom_site_symmetry_multiplicity
_atom_site_calc_flag
_atom_site_refinement_flags
Zn1 Zn 0.5000 0.63949(3) 0.2500 0.02668(13) Uani 1 2 d S
O1 O 0.31681(10) 0.11149(16) -0.04244(12) 0.0360(4) Uani 1 1 d .
O2 O 0.60913(9) 0.71995(16) 0.29133(11) 0.0337(4) Uani 1 1 d .
O3 O 0.57783(10) 0.81686(18) 0.40189(13) 0.0420(4) Uani 1 1 d .
N1 N 0.48519(11) 0.50330(18) 0.14279(12) 0.0278(4) Uani 1 1 d .
N2 N 0.43735(12) 0.18182(19) -0.04582(14) 0.0296(4) Uani 1 1 d .
H2N H 0.4761(17) 0.163(3) -0.062(2) 0.040(7) Uiso 1 1 d .
C1 C 0.40741(14) 0.4583(2) 0.09169(16) 0.0307(5) Uani 1 1 d .
H1 H 0.3644(14) 0.502(2) 0.1000(17) 0.033(6) Uiso 1 1 d .
C2 C 0.38764(14) 0.3542(2) 0.02881(17) 0.0306(5) Uani 1 1 d .
H2 H 0.3352(16) 0.329(2) -0.0007(17) 0.029(6) Uiso 1 1 d .
C3 C 0.45159(13) 0.2890(2) 0.01626(15) 0.0276(4) Uani 1 1 d .
C4 C 0.53246(14) 0.3374(2) 0.06664(16) 0.0296(5) Uani 1 1 d .
H4 H 0.5780(15) 0.300(2) 0.0606(18) 0.036(6) Uiso 1 1 d .
C5 C 0.54668(14) 0.4423(2) 0.12822(16) 0.0301(5) Uani 1 1 d .
H5 H 0.5997(17) 0.473(2) 0.1634(19) 0.040(7) Uiso 1 1 d .
C6 C 0.36936(14) 0.0996(2) -0.07441(16) 0.0283(5) Uani 1 1 d .
C7 C 0.35924(13) -0.0024(2) -0.14960(15) 0.0272(4) Uani 1 1 d .
C8 C 0.28615(15) -0.0760(2) -0.18301(17) 0.0343(5) Uani 1 1 d .
H8 H 0.2507(16) -0.059(3) -0.1552(18) 0.039(7) Uiso 1 1 d .
C9 C 0.26805(15) -0.1681(3) -0.25539(18) 0.0370(5) Uani 1 1 d .
H9 H 0.2167(16) -0.213(3) -0.2777(19) 0.043(7) Uiso 1 1 d .
C10 C 0.32325(15) -0.1884(2) -0.29639(18) 0.0350(5) Uani 1 1 d .
H10 H 0.3095(14) -0.250(2) -0.3486(17) 0.031(6) Uiso 1 1 d .
C11 C 0.39588(15) -0.1163(2) -0.26453(18) 0.0374(6) Uani 1 1 d .
H11 H 0.4362(16) -0.130(2) -0.293(2) 0.044(7) Uiso 1 1 d .
C12 C 0.41521(14) -0.0245(2) -0.19036(17) 0.0327(5) Uani 1 1 d .
H12 H 0.4642(15) 0.025(2) -0.1690(17) 0.034(6) Uiso 1 1 d .
C13 C 0.62656(13) 0.7972(2) 0.36448(16) 0.0291(5) Uani 1 1 d .
C14 C 0.71077(15) 0.8628(3) 0.40377(19) 0.0362(5) Uani 1 1 d .
H14A H 0.7207(19) 0.903(3) 0.353(2) 0.058(9) Uiso 1 1 d .
H14B H 0.7546(18) 0.798(3) 0.427(2) 0.048(8) Uiso 1 1 d .
H14C H 0.7177(17) 0.929(3) 0.455(2) 0.054(8) Uiso 1 1 d .

loop_
_atom_site_aniso_label
_atom_site_aniso_U_11
_atom_site_aniso_U_22
_atom_site_aniso_U_33
_atom_site_aniso_U_23
_atom_site_aniso_U_13
_atom_site_aniso_U_12
Zn1 0.0282(2) 0.0265(2) 0.02669(19) 0.000 0.01308(15) 0.000
O1 0.0401(9) 0.0358(9) 0.0426(9) -0.0034(7) 0.0276(8) -0.0036(7)
O2 0.0318(8) 0.0358(9) 0.0353(8) -0.0044(7) 0.0162(7) -0.0028(7)
O3 0.0399(9) 0.0459(10) 0.0503(10) 0.0006(8) 0.0290(9) 0.0016(8)
N1 0.0300(9) 0.0282(10) 0.0262(9) -0.0012(7) 0.0130(8) 0.0000(7)
N2 0.0286(9) 0.0309(10) 0.0318(10) -0.0044(8) 0.0154(8) -0.0016(8)
C1 0.0296(11) 0.0312(12) 0.0342(11) -0.0030(9) 0.0163(10) 0.0014(9)
C2 0.0263(11) 0.0328(12) 0.0330(11) -0.0047(9) 0.0129(10) -0.0022(10)
C3 0.0346(11) 0.0253(11) 0.0253(10) 0.0032(8) 0.0151(9) 0.0016(9)
C4 0.0292(11) 0.0307(12) 0.0318(11) -0.0004(9) 0.0158(10) 0.0009(9)
C5 0.0277(11) 0.0317(12) 0.0309(11) -0.0010(9) 0.0125(10) -0.0015(9)
C6 0.0306(11) 0.0271(11) 0.0282(10) 0.0041(9) 0.0134(9) 0.0014(9)
C7 0.0295(11) 0.0267(11) 0.0261(10) 0.0022(8) 0.0125(9) 0.0012(9)
C8 0.0341(12) 0.0381(13) 0.0370(12) -0.0043(10) 0.0213(11) -0.0048(10)
C9 0.0340(13) 0.0392(14) 0.0392(13) -0.0061(10) 0.0170(11) -0.0091(11)
C10 0.0364(12) 0.0346(12) 0.0341(12) -0.0065(10) 0.0153(10) -0.0030(10)
C11 0.0346(12) 0.0432(14) 0.0389(13) -0.0073(10) 0.0199(11) -0.0013(10)
C12 0.0292(11) 0.0346(12) 0.0359(12) -0.0047(10) 0.0156(10) -0.0037(10)
C13 0.0286(11) 0.0285(11) 0.0304(11) 0.0067(9) 0.0128(9) 0.0038(9)
C14 0.0350(13) 0.0379(14) 0.0358(12) -0.0016(11) 0.0154(11) -0.0032(11)

loop_
_atom_type_symbol
_atom_type_description
_atom_type_scat_dispersion_real
_atom_type_scat_dispersion_imag
_atom_type_scat_source
C C 0.0033 0.0016 'International Tables Vol C Tables 4.2.6.8 and 6.1.1.4'
H H 0.0000 0.0000 'International Tables Vol C Tables 4.2.6.8 and 6.1.1.4'
N N 0.0061 0.0033 'International Tables Vol C Tables 4.2.6.8 and 6.1.1.4'
O O 0.0106 0.0060 'International Tables Vol C Tables 4.2.6.8 and 6.1.1.4'
Zn Zn 0.2839 1.4301 'International Tables Vol C Tables 4.2.6.8 and 6.1.1.4'

loop_
_geom_angle_atom_site_label_1
_geom_angle_atom_site_label_2
_geom_angle_atom_site_label_3
_geom_angle
_geom_angle_site_symmetry_1
_geom_angle_site_symmetry_3
O2 Zn1 O2 129.81(10) . 2_655
O2 Zn1 N1 108.18(7) . .
O2 Zn1 N1 104.93(7) 2_655 .
O2 Zn1 N1 104.93(7) . 2_655
O2 Zn1 N1 108.18(7) 2_655 2_655
N1 Zn1 N1 95.60(10) . 2_655
C13 O2 Zn1 112.09(13) . .
C1 N1 C5 116.49(18) . .
C1 N1 Zn1 116.00(14) . .
C5 N1 Zn1 126.82(15) . .
C6 N2 C3 124.90(18) . .
C6 N2 H2N 118.6(18) . .
C3 N2 H2N 116.3(18) . .
N1 C1 C2 124.2(2) . .
N1 C1 H1 116.9(15) . .
C2 C1 H1 118.9(15) . .
C1 C2 C3 119.1(2) . .
C1 C2 H2 118.7(16) . .
C3 C2 H2 122.1(16) . .
C4 C3 C2 117.24(19) . .
C4 C3 N2 119.69(19) . .
C2 C3 N2 123.0(2) . .
C5 C4 C3 119.8(2) . .
C5 C4 H4 118.1(15) . .
C3 C4 H4 122.1(15) . .
N1 C5 C4 123.1(2) . .
N1 C5 H5 116.1(16) . .
C4 C5 H5 120.7(16) . .
O1 C6 N2 121.6(2) . .
O1 C6 C7 120.52(19) . .
N2 C6 C7 117.87(18) . .
C8 C7 C12 118.5(2) . .
C8 C7 C6 116.27(19) . .
C12 C7 C6 125.17(19) . .
C9 C8 C7 121.5(2) . .
C9 C8 H8 122.1(16) . .
C7 C8 H8 116.4(16) . .
C8 C9 C10 119.7(2) . .
C8 C9 H9 118.7(16) . .
C10 C9 H9 121.5(16) . .
C11 C10 C9 119.7(2) . .
C11 C10 H10 120.7(14) . .
C9 C10 H10 119.6(14) . .
C10 C11 C12 120.9(2) . .
C10 C11 H11 120.5(15) . .
C12 C11 H11 118.6(15) . .
C11 C12 C7 119.6(2) . .
C11 C12 H12 121.1(15) . .
C7 C12 H12 119.2(15) . .
O3 C13 O2 122.7(2) . .
O3 C13 C14 120.9(2) . .
O2 C13 C14 116.44(19) . .
C13 C14 H14A 111.3(18) . .
C13 C14 H14B 110.2(17) . .
H14A C14 H14B 101(2) . .
C13 C14 H14C 112.5(16) . .
H14A C14 H14C 109(2) . .
H14B C14 H14C 112(2) . .

loop_
_geom_bond_atom_site_label_1
_geom_bond_atom_site_label_2
_geom_bond_distance
_geom_bond_site_symmetry_2
Zn1 O2 1.9385(15) .
Zn1 O2 1.9385(15) 2_655
Zn1 N1 2.0716(17) .
Zn1 N1 2.0716(17) 2_655
O1 C6 1.226(3) .
O2 C13 1.288(3) .
O3 C13 1.236(3) .
N1 C1 1.338(3) .
N1 C5 1.352(3) .
N2 C6 1.376(3) .
N2 C3 1.396(3) .
N2 H2N 0.85(3) .
C1 C2 1.372(3) .
C1 H1 0.94(2) .
C2 C3 1.395(3) .
C2 H2 0.88(2) .
C3 C4 1.392(3) .
C4 C5 1.373(3) .
C4 H4 0.93(2) .
C5 H5 0.91(3) .
C6 C7 1.499(3) .
C7 C8 1.390(3) .
C7 C12 1.393(3) .
C8 C9 1.377(3) .
C8 H8 0.91(3) .
C9 C10 1.381(3) .
C9 H9 0.94(3) .
C10 C11 1.376(3) .
C10 H10 0.96(2) .
C11 C12 1.391(3) .
C11 H11 0.99(3) .
C12 H12 0.94(2) .
C13 C14 1.504(3) .
C14 H14A 0.95(3) .
C14 H14B 0.96(3) .
C14 H14C 1.00(3) .

loop_
_geom_hbond_atom_site_label_D
_geom_hbond_atom_site_label_H
_geom_hbond_atom_site_label_A
_geom_hbond_distance_DH
_geom_hbond_distance_HA
_geom_hbond_distance_DA
_geom_hbond_angle_DHA
_geom_hbond_site_symmetry_A
N2 H2N O3 0.85(3) 2.10(3) 2.916(2) 161(2) 6_565

loop_
_geom_torsion_atom_site_label_1
_geom_torsion_atom_site_label_2
_geom_torsion_atom_site_label_3
_geom_torsion_atom_site_label_4
_geom_torsion
_geom_torsion_site_symmetry_1
O2 Zn1 O2 C13 57.30(14) 2_655
N1 Zn1 O2 C13 -173.88(14) .
N1 Zn1 O2 C13 -72.70(15) 2_655
O2 Zn1 N1 C1 -166.45(15) .
O2 Zn1 N1 C1 -24.72(17) 2_655
N1 Zn1 N1 C1 85.81(16) 2_655
O2 Zn1 N1 C5 23.42(19) .
O2 Zn1 N1 C5 165.15(17) 2_655
N1 Zn1 N1 C5 -84.32(18) 2_655
C5 N1 C1 C2 1.7(3) .
Zn1 N1 C1 C2 -169.49(18) .
N1 C1 C2 C3 0.2(4) .
C1 C2 C3 C4 -2.2(3) .
C1 C2 C3 N2 179.7(2) .
C6 N2 C3 C4 157.9(2) .
C6 N2 C3 C2 -24.0(3) .
C2 C3 C4 C5 2.3(3) .
N2 C3 C4 C5 -179.6(2) .
C1 N1 C5 C4 -1.6(3) .
Zn1 N1 C5 C4 168.50(17) .
C3 C4 C5 N1 -0.4(3) .
C3 N2 C6 O1 -3.7(3) .
C3 N2 C6 C7 173.75(19) .
O1 C6 C7 C8 3.0(3) .
N2 C6 C7 C8 -174.5(2) .
O1 C6 C7 C12 -179.7(2) .
N2 C6 C7 C12 2.8(3) .
C12 C7 C8 C9 -0.6(4) .
C6 C7 C8 C9 176.8(2) .
C7 C8 C9 C10 -0.2(4) .
C8 C9 C10 C11 0.0(4) .
C9 C10 C11 C12 1.0(4) .
C10 C11 C12 C7 -1.9(4) .
C8 C7 C12 C11 1.6(3) .
C6 C7 C12 C11 -175.6(2) .
Zn1 O2 C13 O3 -0.6(3) .
Zn1 O2 C13 C14 178.78(16) .
